data_4105768
loop_
_publ_author_name
'Rodney D. Swartz'
'Michael K. Coggins'
'Werner Kaminsky'
'Julie A. Kovacs'

_publ_contact_author_address
;
Department of Chemistry, BOX 351700
University of Washington
Seattle, WA 98195
USA
;
_publ_contact_author_email wernerka@u.washington.edu
_publ_contact_author_name 'Werner Kaminsky'
_publ_section_title
;
 Nitrile Hydration by Thiolate- and Alkoxide-Ligated Co-NHase Analogues.
 Isolation of Co(III)-Amidate and Co(III)-Iminol Intermediates
;
_journal_name_full 'Journal of the American Chemical Society'
_journal_page_first 3954
_journal_page_last 3963
_journal_paper_doi 10.1021/ja108749f
_journal_volume 133
_journal_year 2011
_chemical_formula_moiety 'C13 H28 Co N5 S, 2(F6 P)'
_chemical_formula_sum 'C13 H28 Co F12 N5 P2 S'
_chemical_formula_weight 635.33
_chemical_name_common CoIIITren
_chemical_name_systematic CoIIITren
_space_group_IT_number 14
_symmetry_cell_setting monoclinic
_symmetry_Int_Tables_number 14
_symmetry_space_group_name_Hall '-P 2ybc'
_symmetry_space_group_name_H-M 'P 1 21/c 1'
_atom_sites_solution_hydrogens geom
_atom_sites_solution_primary direct
_atom_sites_solution_secondary difmap
_audit_creation_method SHELXL-97
_cell_angle_alpha 90.00
_cell_angle_beta 100.5910(19)
_cell_angle_gamma 90.00
_cell_formula_units_Z 4
_cell_length_a 8.0740(3)
_cell_length_b 16.1330(7)
_cell_length_c 18.6270(8)
_cell_measurement_reflns_used 551
_cell_measurement_temperature 130(2)
_cell_volume 2384.98(17)
_computing_cell_refinement 'HKL Scalepack (Otwinowski & Minor 1997)'
_computing_data_collection KappaCCD
_computing_data_reduction 'HKL Scalepack (Otwinowski & Minor 1997)'
_computing_molecular_graphics 'maXus, Zortep'
_computing_publication_material 'SHELXL-97 (Sheldrick, 1997)'
_computing_structure_refinement 'SHELXL-97 (Sheldrick, 1997)'
_computing_structure_solution 'DIRDIF (Beurskens  et al. 1996)'
_diffrn_ambient_temperature 130(2)
_diffrn_measured_fraction_theta_full 0.985
_diffrn_measured_fraction_theta_max 0.919
_diffrn_measurement_device_type 'Nonius KappaCCD'
_diffrn_measurement_method '\f and \w scans'
_diffrn_radiation_monochromator graphite
_diffrn_radiation_source 'fine-focus sealed tube'
_diffrn_radiation_type MoK\a
_diffrn_radiation_wavelength 0.71073
_diffrn_reflns_av_R_equivalents 0.0965
_diffrn_reflns_av_sigmaI/netI 0.1684
_diffrn_reflns_limit_h_max 10
_diffrn_reflns_limit_h_min -10
_diffrn_reflns_limit_k_max 21
_diffrn_reflns_limit_k_min -21
_diffrn_reflns_limit_l_max 24
_diffrn_reflns_limit_l_min -24
_diffrn_reflns_number 9946
_diffrn_reflns_theta_full 25.00
_diffrn_reflns_theta_max 28.30
_diffrn_reflns_theta_min 1.68
_exptl_absorpt_coefficient_mu 1.047
_exptl_absorpt_correction_T_max 0.8258
_exptl_absorpt_correction_T_min 0.7871
_exptl_absorpt_correction_type multi-scan
_exptl_absorpt_process_details HKL2000
_exptl_crystal_colour brown
_exptl_crystal_density_diffrn 1.769
_exptl_crystal_description prism
_exptl_crystal_F_000 1288
_exptl_crystal_size_max 0.24
_exptl_crystal_size_mid 0.20
_exptl_crystal_size_min 0.19
_refine_diff_density_max 0.674
_refine_diff_density_min -0.538
_refine_diff_density_rms 0.103
_refine_ls_extinction_method none
_refine_ls_goodness_of_fit_ref 1.001
_refine_ls_hydrogen_treatment constr
_refine_ls_matrix_type full
_refine_ls_number_parameters 311
_refine_ls_number_reflns 5436
_refine_ls_number_restraints 0
_refine_ls_restrained_S_all 1.001
_refine_ls_R_factor_all 0.1544
_refine_ls_R_factor_gt 0.0507
_refine_ls_shift/su_max 0.000
_refine_ls_shift/su_mean 0.000
_refine_ls_structure_factor_coef Fsqd
_refine_ls_weighting_details 'calc w=1/[\s^2^(Fo^2^)+(0.0100P)^2^+0.0000P] where P=(Fo^2^+2Fc^2^)/3'
_refine_ls_weighting_scheme calc
_refine_ls_wR_factor_gt 0.0747
_refine_ls_wR_factor_ref 0.0891
_reflns_number_gt 2552
_reflns_number_total 5436
_reflns_threshold_expression >2sigma(I)
_cod_data_source_file ja108749f_si_001.cif
_cod_data_source_block shelxl
_cod_original_sg_symbol_H-M 'P 21/c '
_cod_database_code 4105768

loop_
_symmetry_equiv_pos_as_xyz
'x, y, z'
'-x, y+1/2, -z+1/2'
'-x, -y, -z'
'x, -y-1/2, z-1/2'

loop_
_atom_site_label
_atom_site_type_symbol
_atom_site_fract_x
_atom_site_fract_y
_atom_site_fract_z
_atom_site_U_iso_or_equiv
_atom_site_adp_type
_atom_site_occupancy
_atom_site_symmetry_multiplicity
_atom_site_calc_flag
_atom_site_refinement_flags
Co1 Co 0.07425(6) 0.13435(3) 0.23043(2) 0.02355(16) Uani 1 1 d .
S1 S -0.15349(12) 0.09454(7) 0.27102(5) 0.0288(3) Uani 1 1 d .
P1 P 0.20807(14) 0.38821(7) 0.42550(5) 0.0339(3) Uani 1 1 d .
P2 P 0.65426(13) 0.36804(7) 0.09993(5) 0.0264(3) Uani 1 1 d .
F1 F 0.1434(3) 0.32199(14) 0.47830(11) 0.0463(7) Uani 1 1 d .
F2 F 0.3580(3) 0.41429(16) 0.48788(11) 0.0562(7) Uani 1 1 d .
F3 F 0.2669(3) 0.45326(15) 0.37203(12) 0.0569(7) Uani 1 1 d .
F4 F 0.0516(3) 0.36254(15) 0.36229(12) 0.0701(9) Uani 1 1 d .
F5 F 0.0903(3) 0.45630(14) 0.45167(13) 0.0545(7) Uani 1 1 d .
F6 F 0.3187(3) 0.31900(15) 0.39686(12) 0.0657(8) Uani 1 1 d .
F7 F 0.5470(3) 0.29114(13) 0.06569(12) 0.0463(7) Uani 1 1 d .
F8 F 0.6828(3) 0.32476(15) 0.17865(10) 0.0467(7) Uani 1 1 d .
F9 F 0.7660(3) 0.44519(14) 0.13527(12) 0.0487(7) Uani 1 1 d .
F10 F 0.6277(3) 0.41215(15) 0.02300(10) 0.0451(7) Uani 1 1 d .
F11 F 0.4889(3) 0.41135(14) 0.11782(10) 0.0386(6) Uani 1 1 d .
F12 F 0.8243(2) 0.32506(14) 0.08430(10) 0.0381(6) Uani 1 1 d .
N1 N 0.1833(3) 0.13269(17) 0.32840(13) 0.0194(7) Uani 1 1 d .
N2 N 0.2899(4) 0.1691(2) 0.20435(15) 0.0296(8) Uani 1 1 d .
N3 N 0.1476(4) 0.02063(19) 0.21570(15) 0.0335(9) Uani 1 1 d .
H3A H 0.1516 -0.0092 0.2581 0.040 Uiso 1 1 calc R
H3B H 0.0707 -0.0044 0.1797 0.040 Uiso 1 1 calc R
N4 N 0.0266(4) 0.25254(17) 0.23334(14) 0.0264(8) Uani 1 1 d .
H4A H -0.0785 0.2628 0.2062 0.032 Uiso 1 1 calc R
H4B H 0.0251 0.2679 0.2808 0.032 Uiso 1 1 calc R
N5 N -0.0490(4) 0.13403(18) 0.13212(15) 0.0242(8) Uani 1 1 d .
C1 C -0.1615(4) 0.1881(2) 0.39648(18) 0.0317(10) Uani 1 1 d .
H1A H -0.1130 0.1980 0.4480 0.038 Uiso 1 1 calc R
H1B H -0.2831 0.1789 0.3914 0.038 Uiso 1 1 calc R
H1C H -0.1412 0.2364 0.3674 0.038 Uiso 1 1 calc R
C2 C -0.1259(5) 0.0343(2) 0.40921(17) 0.0262(10) Uani 1 1 d .
H2A H -0.1017 0.0443 0.4620 0.031 Uiso 1 1 calc R
H2B H -0.0603 -0.0134 0.3976 0.031 Uiso 1 1 calc R
H2C H -0.2464 0.0227 0.3936 0.031 Uiso 1 1 calc R
C3 C -0.0784(4) 0.1109(2) 0.36924(17) 0.0231(9) Uani 1 1 d .
C4 C 0.1114(4) 0.1229(2) 0.38304(17) 0.0202(9) Uani 1 1 d .
C5 C 0.2041(4) 0.1222(2) 0.46050(16) 0.0254(9) Uani 1 1 d .
H5A H 0.1230 0.1195 0.4936 0.030 Uiso 1 1 calc R
H5B H 0.2714 0.1729 0.4702 0.030 Uiso 1 1 calc R
H5C H 0.2786 0.0738 0.4683 0.030 Uiso 1 1 calc R
C6 C 0.3692(4) 0.1371(2) 0.33859(18) 0.0265(10) Uani 1 1 d .
H6A H 0.4175 0.0806 0.3409 0.032 Uiso 1 1 calc R
H6B H 0.4151 0.1661 0.3848 0.032 Uiso 1 1 calc R
C7 C 0.4152(4) 0.1845(3) 0.27380(17) 0.0320(10) Uani 1 1 d .
H7A H 0.4193 0.2446 0.2848 0.038 Uiso 1 1 calc R
H7B H 0.5287 0.1672 0.2667 0.038 Uiso 1 1 calc R
C8 C 0.3423(5) 0.1023(3) 0.1594(2) 0.0448(12) Uani 1 1 d .
H8A H 0.4622 0.1096 0.1558 0.054 Uiso 1 1 calc R
H8B H 0.2741 0.1044 0.1096 0.054 Uiso 1 1 calc R
C9 C 0.3180(5) 0.0197(3) 0.1945(2) 0.0453(13) Uani 1 1 d .
H9A H 0.3249 -0.0260 0.1596 0.054 Uiso 1 1 calc R
H9B H 0.4067 0.0112 0.2382 0.054 Uiso 1 1 calc R
C10 C 0.2543(5) 0.2489(3) 0.1637(2) 0.0409(12) Uani 1 1 d .
H10A H 0.1904 0.2380 0.1140 0.049 Uiso 1 1 calc R
H10B H 0.3614 0.2765 0.1593 0.049 Uiso 1 1 calc R
C11 C 0.1530(5) 0.3038(2) 0.2046(2) 0.0369(11) Uani 1 1 d .
H11A H 0.2285 0.3314 0.2456 0.044 Uiso 1 1 calc R
H11B H 0.0951 0.3471 0.1716 0.044 Uiso 1 1 calc R
C12 C -0.1366(5) 0.1327(2) 0.0768(2) 0.0243(9) Uani 1 1 d .
C13 C -0.2484(5) 0.1303(2) 0.00607(17) 0.0324(10) Uani 1 1 d .
H13A H -0.3257 0.1776 0.0017 0.039 Uiso 1 1 calc R
H13B H -0.3133 0.0786 0.0016 0.039 Uiso 1 1 calc R
H13C H -0.1815 0.1330 -0.0328 0.039 Uiso 1 1 calc R

loop_
_atom_site_aniso_label
_atom_site_aniso_U_11
_atom_site_aniso_U_22
_atom_site_aniso_U_33
_atom_site_aniso_U_23
_atom_site_aniso_U_13
_atom_site_aniso_U_12
Co1 0.0203(3) 0.0276(3) 0.0218(3) -0.0003(2) 0.0014(2) 0.0001(3)
S1 0.0244(6) 0.0379(7) 0.0227(5) -0.0012(5) 0.0004(4) -0.0057(5)
P1 0.0380(7) 0.0326(8) 0.0290(6) -0.0036(6) 0.0009(5) 0.0041(6)
P2 0.0230(6) 0.0278(7) 0.0279(6) 0.0017(5) 0.0038(5) -0.0011(5)
F1 0.0505(16) 0.0443(17) 0.0446(14) 0.0144(12) 0.0101(12) -0.0004(13)
F2 0.0307(15) 0.094(2) 0.0403(14) -0.0032(14) -0.0021(11) -0.0101(14)
F3 0.0711(19) 0.0483(18) 0.0560(16) 0.0186(13) 0.0238(14) -0.0022(15)
F4 0.082(2) 0.070(2) 0.0449(14) -0.0064(14) -0.0235(14) -0.0235(17)
F5 0.0432(17) 0.0390(17) 0.0859(18) -0.0113(14) 0.0236(14) 0.0061(13)
F6 0.100(2) 0.0383(17) 0.0699(18) 0.0006(14) 0.0445(16) 0.0239(15)
F7 0.0363(15) 0.0356(16) 0.0660(16) -0.0177(13) 0.0067(12) -0.0110(12)
F8 0.0390(15) 0.0670(18) 0.0355(13) 0.0227(12) 0.0103(11) 0.0163(13)
F9 0.0410(16) 0.0410(16) 0.0628(15) -0.0172(13) 0.0058(12) -0.0137(13)
F10 0.0371(15) 0.0658(18) 0.0329(13) 0.0178(12) 0.0078(11) 0.0063(13)
F11 0.0326(14) 0.0421(16) 0.0437(14) 0.0006(11) 0.0132(11) 0.0115(12)
F12 0.0263(13) 0.0476(17) 0.0415(13) -0.0035(12) 0.0092(11) 0.0102(12)
N1 0.0160(18) 0.025(2) 0.0169(16) -0.0003(14) 0.0006(13) 0.0011(14)
N2 0.0218(19) 0.046(2) 0.0206(17) -0.0023(17) 0.0035(14) -0.0038(17)
N3 0.036(2) 0.038(2) 0.0241(18) -0.0067(16) -0.0002(16) 0.0071(18)
N4 0.029(2) 0.025(2) 0.0231(17) -0.0019(15) -0.0019(15) -0.0008(16)
N5 0.0219(19) 0.031(2) 0.0199(16) 0.0001(16) 0.0039(15) -0.0027(16)
C1 0.022(2) 0.040(3) 0.032(2) -0.003(2) 0.0038(19) 0.003(2)
C2 0.027(2) 0.027(3) 0.026(2) -0.0006(18) 0.0076(17) 0.000(2)
C3 0.022(2) 0.026(3) 0.020(2) 0.0013(18) 0.0000(16) -0.0013(19)
C4 0.020(2) 0.016(2) 0.022(2) -0.0030(18) -0.0008(17) 0.0021(18)
C5 0.023(2) 0.031(3) 0.020(2) 0.0015(18) -0.0019(16) -0.0002(19)
C6 0.012(2) 0.036(3) 0.029(2) -0.0055(19) -0.0029(17) 0.0052(19)
C7 0.022(2) 0.046(3) 0.029(2) -0.005(2) 0.0043(18) -0.004(2)
C8 0.029(3) 0.073(4) 0.032(2) -0.009(3) 0.006(2) 0.002(3)
C9 0.034(3) 0.053(3) 0.048(3) -0.021(2) 0.006(2) 0.016(2)
C10 0.025(3) 0.061(3) 0.035(3) 0.012(2) 0.001(2) -0.016(2)
C11 0.032(3) 0.035(3) 0.039(3) 0.011(2) -0.004(2) -0.011(2)
C12 0.024(2) 0.019(2) 0.032(2) -0.001(2) 0.0107(19) -0.0020(19)
C13 0.031(2) 0.035(3) 0.030(2) -0.001(2) 0.0012(19) 0.001(2)

loop_
_atom_type_symbol
_atom_type_description
_atom_type_scat_dispersion_real
_atom_type_scat_dispersion_imag
_atom_type_scat_source
C C 0.0033 0.0016 'International Tables Vol C Tables 4.2.6.8 and 6.1.1.4'
H H 0.0000 0.0000 'International Tables Vol C Tables 4.2.6.8 and 6.1.1.4'
N N 0.0061 0.0033 'International Tables Vol C Tables 4.2.6.8 and 6.1.1.4'
F F 0.0171 0.0103 'International Tables Vol C Tables 4.2.6.8 and 6.1.1.4'
P P 0.1023 0.0942 'International Tables Vol C Tables 4.2.6.8 and 6.1.1.4'
S S 0.1246 0.1234 'International Tables Vol C Tables 4.2.6.8 and 6.1.1.4'
Co Co 0.3494 0.9721 'International Tables Vol C Tables 4.2.6.8 and 6.1.1.4'

loop_
_geom_angle_atom_site_label_1
_geom_angle_atom_site_label_2
_geom_angle_atom_site_label_3
_geom_angle
N1 Co1 N5 176.67(13)
N1 Co1 N4 92.67(12)
N5 Co1 N4 87.64(12)
N1 Co1 N3 91.31(12)
N5 Co1 N3 88.91(12)
N4 Co1 N3 170.11(12)
N1 Co1 N2 88.05(12)
N5 Co1 N2 95.28(12)
N4 Co1 N2 85.21(13)
N3 Co1 N2 85.89(14)
N1 Co1 S1 86.23(9)
N5 Co1 S1 90.44(9)
N4 Co1 S1 95.40(9)
N3 Co1 S1 93.89(10)
N2 Co1 S1 174.27(9)
C3 S1 Co1 98.97(12)
F2 P1 F3 90.48(14)
F2 P1 F6 91.87(15)
F3 P1 F6 90.15(13)
F2 P1 F5 90.62(13)
F3 P1 F5 90.02(14)
F6 P1 F5 177.51(16)
F2 P1 F1 91.04(13)
F3 P1 F1 178.42(15)
F6 P1 F1 90.24(14)
F5 P1 F1 89.53(13)
F2 P1 F4 178.80(16)
F3 P1 F4 89.79(13)
F6 P1 F4 89.30(14)
F5 P1 F4 88.21(14)
F1 P1 F4 88.68(13)
F7 P2 F10 90.84(13)
F7 P2 F11 90.60(12)
F10 P2 F11 90.75(12)
F7 P2 F8 90.18(13)
F10 P2 F8 178.97(15)
F11 P2 F8 89.13(11)
F7 P2 F9 179.01(14)
F10 P2 F9 89.71(13)
F11 P2 F9 90.21(12)
F8 P2 F9 89.27(12)
F7 P2 F12 90.65(12)
F10 P2 F12 90.45(12)
F11 P2 F12 178.25(13)
F8 P2 F12 89.64(11)
F9 P2 F12 88.53(13)
C4 N1 C6 120.3(3)
C4 N1 Co1 125.4(2)
C6 N1 Co1 114.1(2)
C8 N2 C10 113.0(3)
C8 N2 C7 113.0(3)
C10 N2 C7 109.2(3)
C8 N2 Co1 106.9(2)
C10 N2 Co1 105.8(2)
C7 N2 Co1 108.6(2)
C9 N3 Co1 111.2(3)
C9 N3 H3A 109.4
Co1 N3 H3A 109.4
C9 N3 H3B 109.4
Co1 N3 H3B 109.4
H3A N3 H3B 108.0
C11 N4 Co1 112.5(2)
C11 N4 H4A 109.1
Co1 N4 H4A 109.1
C11 N4 H4B 109.1
Co1 N4 H4B 109.1
H4A N4 H4B 107.8
C12 N5 Co1 172.9(3)
C3 C1 H1A 109.5
C3 C1 H1B 109.5
H1A C1 H1B 109.5
C3 C1 H1C 109.5
H1A C1 H1C 109.5
H1B C1 H1C 109.5
C3 C2 H2A 109.5
C3 C2 H2B 109.5
H2A C2 H2B 109.5
C3 C2 H2C 109.5
H2A C2 H2C 109.5
H2B C2 H2C 109.5
C4 C3 C2 110.9(3)
C4 C3 C1 109.1(3)
C2 C3 C1 109.2(3)
C4 C3 S1 108.9(2)
C2 C3 S1 107.6(2)
C1 C3 S1 111.1(2)
N1 C4 C5 123.4(3)
N1 C4 C3 118.4(3)
C5 C4 C3 118.2(3)
C4 C5 H5A 109.5
C4 C5 H5B 109.5
H5A C5 H5B 109.5
C4 C5 H5C 109.5
H5A C5 H5C 109.5
H5B C5 H5C 109.5
N1 C6 C7 108.1(3)
N1 C6 H6A 110.1
C7 C6 H6A 110.1
N1 C6 H6B 110.1
C7 C6 H6B 110.1
H6A C6 H6B 108.4
N2 C7 C6 111.8(3)
N2 C7 H7A 109.3
C6 C7 H7A 109.3
N2 C7 H7B 109.3
C6 C7 H7B 109.3
H7A C7 H7B 107.9
N2 C8 C9 109.0(3)
N2 C8 H8A 109.9
C9 C8 H8A 109.9
N2 C8 H8B 109.9
C9 C8 H8B 109.9
H8A C8 H8B 108.3
N3 C9 C8 107.6(3)
N3 C9 H9A 110.2
C8 C9 H9A 110.2
N3 C9 H9B 110.2
C8 C9 H9B 110.2
H9A C9 H9B 108.5
N2 C10 C11 108.8(3)
N2 C10 H10A 109.9
C11 C10 H10A 109.9
N2 C10 H10B 109.9
C11 C10 H10B 109.9
H10A C10 H10B 108.3
N4 C11 C10 109.1(3)
N4 C11 H11A 109.9
C10 C11 H11A 109.9
N4 C11 H11B 109.9
C10 C11 H11B 109.9
H11A C11 H11B 108.3
N5 C12 C13 179.5(4)
C12 C13 H13A 109.5
C12 C13 H13B 109.5
H13A C13 H13B 109.5
C12 C13 H13C 109.5
H13A C13 H13C 109.5
H13B C13 H13C 109.5

loop_
_geom_bond_atom_site_label_1
_geom_bond_atom_site_label_2
_geom_bond_distance
Co1 N1 1.875(2)
Co1 N5 1.917(3)
Co1 N4 1.948(3)
Co1 N3 1.963(3)
Co1 N2 1.973(3)
Co1 S1 2.2082(11)
S1 C3 1.838(3)
P1 F2 1.573(2)
P1 F3 1.579(2)
P1 F6 1.582(2)
P1 F5 1.587(2)
P1 F1 1.603(2)
P1 F4 1.615(2)
P2 F7 1.579(2)
P2 F10 1.579(2)
P2 F11 1.595(2)
P2 F8 1.602(2)
P2 F9 1.606(2)
P2 F12 1.612(2)
N1 C4 1.271(4)
N1 C6 1.479(4)
N2 C8 1.473(5)
N2 C10 1.494(5)
N2 C7 1.510(4)
N3 C9 1.499(5)
N3 H3A 0.9200
N3 H3B 0.9200
N4 C11 1.487(4)
N4 H4A 0.9200
N4 H4B 0.9200
N5 C12 1.138(4)
C1 C3 1.544(5)
C1 H1A 0.9800
C1 H1B 0.9800
C1 H1C 0.9800
C2 C3 1.528(4)
C2 H2A 0.9800
C2 H2B 0.9800
C2 H2C 0.9800
C3 C4 1.519(5)
C4 C5 1.499(4)
C5 H5A 0.9800
C5 H5B 0.9800
C5 H5C 0.9800
C6 C7 1.531(4)
C6 H6A 0.9900
C6 H6B 0.9900
C7 H7A 0.9900
C7 H7B 0.9900
C8 C9 1.513(5)
C8 H8A 0.9900
C8 H8B 0.9900
C9 H9A 0.9900
C9 H9B 0.9900
C10 C11 1.505(5)
C10 H10A 0.9900
C10 H10B 0.9900
C11 H11A 0.9900
C11 H11B 0.9900
C12 C13 1.455(5)
C13 H13A 0.9800
C13 H13B 0.9800
C13 H13C 0.9800

loop_
_geom_torsion_atom_site_label_1
_geom_torsion_atom_site_label_2
_geom_torsion_atom_site_label_3
_geom_torsion_atom_site_label_4
_geom_torsion
N1 Co1 S1 C3 11.25(15)
N5 Co1 S1 C3 -168.75(15)
N4 Co1 S1 C3 -81.08(14)
N3 Co1 S1 C3 102.31(15)
N4 Co1 N1 C4 86.5(3)
N3 Co1 N1 C4 -102.5(3)
N2 Co1 N1 C4 171.6(3)
S1 Co1 N1 C4 -8.7(3)
N4 Co1 N1 C6 -98.2(2)
N3 Co1 N1 C6 72.7(3)
N2 Co1 N1 C6 -13.1(3)
S1 Co1 N1 C6 166.5(2)
N1 Co1 N2 C8 116.0(2)
N5 Co1 N2 C8 -63.9(2)
N4 Co1 N2 C8 -151.1(2)
N3 Co1 N2 C8 24.6(2)
N1 Co1 N2 C10 -123.2(2)
N5 Co1 N2 C10 56.8(2)
N4 Co1 N2 C10 -30.4(2)
N3 Co1 N2 C10 145.3(2)
N1 Co1 N2 C7 -6.1(3)
N5 Co1 N2 C7 173.9(2)
N4 Co1 N2 C7 86.7(2)
N3 Co1 N2 C7 -97.6(2)
N1 Co1 N3 C9 -87.5(2)
N5 Co1 N3 C9 95.9(2)
N2 Co1 N3 C9 0.5(2)
S1 Co1 N3 C9 -173.8(2)
N1 Co1 N4 C11 96.8(2)
N5 Co1 N4 C11 -86.5(2)
N2 Co1 N4 C11 9.0(2)
S1 Co1 N4 C11 -176.7(2)
Co1 S1 C3 C4 -13.7(3)
Co1 S1 C3 C2 -134.0(2)
Co1 S1 C3 C1 106.5(2)
C6 N1 C4 C5 5.2(5)
Co1 N1 C4 C5 -179.9(2)
C6 N1 C4 C3 -174.6(3)
Co1 N1 C4 C3 0.4(5)
C2 C3 C4 N1 128.7(3)
C1 C3 C4 N1 -111.0(3)
S1 C3 C4 N1 10.4(4)
C2 C3 C4 C5 -51.1(4)
C1 C3 C4 C5 69.3(4)
S1 C3 C4 C5 -169.3(3)
C4 N1 C6 C7 -156.0(3)
Co1 N1 C6 C7 28.5(4)
C8 N2 C7 C6 -95.0(4)
C10 N2 C7 C6 138.4(3)
Co1 N2 C7 C6 23.4(4)
N1 C6 C7 N2 -33.3(4)
C10 N2 C8 C9 -160.9(3)
C7 N2 C8 C9 74.6(4)
Co1 N2 C8 C9 -44.8(3)
Co1 N3 C9 C8 -24.8(4)
N2 C8 C9 N3 45.7(4)
C8 N2 C10 C11 162.7(3)
C7 N2 C10 C11 -70.7(4)
Co1 N2 C10 C11 46.1(3)
Co1 N4 C11 C10 14.8(4)
N2 C10 C11 N4 -39.9(4)
